data_4107301
loop_
_publ_author_name
'Wei Zhang'
'Lawrence R. Sita'

_publ_section_title
;
 Highly Efficient, Living Coordinative Chain-Transfer Polymerization of
 Propene with ZnEt2: Practical Production of Ultrahigh to Very Low
 Molecular Weight Amorphous Atactic Polypropenes of Extremely Narrow
 Polydispersity
;
_journal_name_full 'Journal of the American Chemical Society'
_journal_page_first 442
_journal_page_last 443
_journal_paper_doi 10.1021/ja078120v
_journal_volume 130
_journal_year 2008
_chemical_formula_moiety 'C18 H34 Hf N2'
_chemical_formula_structural (C10H15)(C6H13N2)Hf(CH3)2
_chemical_formula_sum 'C18 H34 Hf N2'
_chemical_formula_weight 456.96
_chemical_name_common 'cmpd 2'
_chemical_name_systematic
;
Hafnium dimethyl complex
;
_space_group_IT_number 62
_symmetry_cell_setting orthorhombic
_symmetry_space_group_name_Hall '-P 2ac 2n'
_symmetry_space_group_name_H-M 'P n m a'
_atom_sites_solution_hydrogens geom
_atom_sites_solution_primary direct
_atom_sites_solution_secondary difmap
_audit_creation_method 'SHELXL-97 & ZCIF'
_cell_angle_alpha 90.00
_cell_angle_beta 90.00
_cell_angle_gamma 90.00
_cell_formula_units_Z 4
_cell_length_a 8.1023(5)
_cell_length_b 15.3441(9)
_cell_length_c 15.9356(10)
_cell_measurement_reflns_used 7498
_cell_measurement_temperature 220(2)
_cell_measurement_theta_max 29.3
_cell_measurement_theta_min 2.6
_cell_volume 1981.2(2)
_computing_cell_refinement 'SAINT (Bruker, 1999)'
_computing_data_collection 'SMART (Bruker, 1999)'
_computing_data_reduction SAINT
_computing_molecular_graphics 'XSHEL (Bruker, 1999)'
_computing_publication_material SHELXL-97
_computing_structure_refinement 'SHELXL-97 (Sheldrick, 1997)'
_computing_structure_solution 'SHELXS-97 (Sheldrick, 1990)'
_diffrn_ambient_temperature 220(2)
_diffrn_detector 'CCD area detector'
_diffrn_detector_area_resol_mean 8.33
_diffrn_detector_type 'Bruker Smart1000'
_diffrn_measured_fraction_theta_full 0.999
_diffrn_measured_fraction_theta_max 0.999
_diffrn_measurement_details 306,306,306,606
_diffrn_measurement_device_type 'three-circle diffractometer'
_diffrn_measurement_method '\w and \f scans'
_diffrn_measurement_specimen_support 'cactus needle'
_diffrn_orient_matrix_type standard
_diffrn_orient_matrix_UB_11 0.0477085
_diffrn_orient_matrix_UB_12 -0.0213253
_diffrn_orient_matrix_UB_13 -0.0541019
_diffrn_orient_matrix_UB_21 -0.1134714
_diffrn_orient_matrix_UB_22 -0.0041049
_diffrn_orient_matrix_UB_23 -0.0243728
_diffrn_orient_matrix_UB_31 0.0089927
_diffrn_orient_matrix_UB_32 0.0614468
_diffrn_orient_matrix_UB_33 -0.0204144
_diffrn_radiation_monochromator graphite
_diffrn_radiation_source 'fine-focus sealed tube'
_diffrn_radiation_type MoK\a
_diffrn_radiation_wavelength 0.71073
_diffrn_reflns_av_R_equivalents 0.0361
_diffrn_reflns_av_sigmaI/netI 0.0168
_diffrn_reflns_limit_h_max 10
_diffrn_reflns_limit_h_min -10
_diffrn_reflns_limit_k_max 19
_diffrn_reflns_limit_k_min -19
_diffrn_reflns_limit_l_max 20
_diffrn_reflns_limit_l_min -20
_diffrn_reflns_number 24078
_diffrn_reflns_theta_full 27.51
_diffrn_reflns_theta_max 27.51
_diffrn_reflns_theta_min 2.65
_diffrn_source_current 30
_diffrn_source_voltage 50
_diffrn_standards_decay_% 1.04
_exptl_absorpt_coefficient_mu 5.263
_exptl_absorpt_correction_T_max 0.623
_exptl_absorpt_correction_T_min 0.288
_exptl_absorpt_correction_type multi-scan
_exptl_absorpt_process_details 'SADABS (Sheldrick, 1996)'
_exptl_crystal_colour colorless
_exptl_crystal_density_diffrn 1.532
_exptl_crystal_density_method not-measured
_exptl_crystal_description prism
_exptl_crystal_F_000 912
_exptl_crystal_id
;
;
_exptl_crystal_size_max 0.265
_exptl_crystal_size_mid 0.20
_exptl_crystal_size_min 0.09
_refine_diff_density_max 1.394
_refine_diff_density_min -0.558
_refine_diff_density_rms 0.072
_refine_ls_extinction_coef 0.00093(9)
_refine_ls_extinction_expression Fc^*^=kFc[1+0.001xFc^2^\l^3^/sin(2\q)]^-1/4^
_refine_ls_extinction_method SHELXL
_refine_ls_goodness_of_fit_ref 0.998
_refine_ls_hydrogen_treatment refU
_refine_ls_matrix_type full
_refine_ls_number_parameters 128
_refine_ls_number_reflns 2364
_refine_ls_number_restraints 0
_refine_ls_restrained_S_all 0.998
_refine_ls_R_factor_all 0.0193
_refine_ls_R_factor_gt 0.0156
_refine_ls_shift/su_max 0.002
_refine_ls_shift/su_mean 0.000
_refine_ls_structure_factor_coef Fsqd
_refine_ls_weighting_details 'w=1/[\s^2^(Fo^2^)+(0.0154P)^2^+1.988P], P=(max(Fo^2^,0)+2Fc^2^)/3'
_refine_ls_weighting_scheme calc
_refine_ls_wR_factor_gt 0.0367
_refine_ls_wR_factor_ref 0.0387
_reflns_number_gt 2143
_reflns_number_total 2364
_reflns_threshold_expression >2sigma(I)
_cod_data_source_file ja078120v-file002.cif
_cod_data_source_block cmpd2
_cod_database_code 4107301

loop_
_symmetry_equiv_pos_as_xyz
'x, y, z'
'-x+1/2, -y, z+1/2'
'-x, y+1/2, -z'
'x+1/2, -y+1/2, -z+1/2'
'-x, -y, -z'
'x-1/2, y, -z-1/2'
'x, -y-1/2, z'
'-x-1/2, y-1/2, z-1/2'

loop_
_atom_site_label
_atom_site_type_symbol
_atom_site_fract_x
_atom_site_fract_y
_atom_site_fract_z
_atom_site_U_iso_or_equiv
_atom_site_adp_type
_atom_site_occupancy
_atom_site_symmetry_multiplicity
_atom_site_calc_flag
_atom_site_refinement_flags
Hf1 Hf 0.860303(14) 0.2500 0.515746(7) 0.02827(5) Uani 1 2 d S
N1 N 0.6833(3) 0.17874(13) 0.59790(13) 0.0434(5) Uani 1 1 d .
C1 C 1.0437(3) 0.14480(18) 0.54679(18) 0.0520(6) Uani 1 1 d .
H1A H 1.0653 0.1450 0.6067 0.080(10) Uiso 1 1 calc R
H1B H 1.1457 0.1554 0.5166 0.085(14) Uiso 1 1 calc R
H1C H 0.9992 0.0886 0.5305 0.070(10) Uiso 1 1 calc R
C2 C 0.6102(4) 0.2500 0.6262(2) 0.0419(8) Uani 1 2 d S
C3 C 0.4591(5) 0.2500 0.6814(3) 0.0641(12) Uani 1 2 d S
H3A H 0.4834 0.2196 0.7333 0.060(18) Uiso 0.50 1 calc PR
H3B H 0.3694 0.2208 0.6526 0.09(3) Uiso 0.50 1 calc PR
H3C H 0.4274 0.3096 0.6937 0.061(17) Uiso 0.50 1 calc PR
C4 C 0.6302(4) 0.09101(18) 0.61997(18) 0.0522(7) Uani 1 1 d .
H4A H 0.6637 0.0509 0.5752 0.074(10) Uiso 1 1 calc R
H4B H 0.5095 0.0900 0.6232 0.057(8) Uiso 1 1 calc R
C5 C 0.6994(4) 0.0589(2) 0.70170(19) 0.0632(8) Uani 1 1 d .
H5A H 0.8189 0.0617 0.6999 0.084(12) Uiso 1 1 calc R
H5B H 0.6649 -0.0009 0.7109 0.092(12) Uiso 1 1 calc R
H5C H 0.6590 0.0952 0.7471 0.087(12) Uiso 1 1 calc R
C10 C 0.6493(4) 0.2500 0.4019(2) 0.0427(8) Uani 1 2 d S
C11 C 0.7478(3) 0.17524(15) 0.38836(14) 0.0408(5) Uani 1 1 d .
C12 C 0.9072(3) 0.20361(16) 0.36559(14) 0.0405(5) Uani 1 1 d .
C13 C 0.4681(5) 0.2500 0.4216(3) 0.0776(15) Uani 1 2 d S
H13A H 0.4055 0.2500 0.3697 0.090(17) Uiso 1 2 calc SR
H13B H 0.4409 0.3016 0.4539 0.094(13) Uiso 0.50 1 calc PR
H13C H 0.4409 0.1984 0.4539 0.094(13) Uiso 0.50 1 calc PR
C14 C 0.6911(5) 0.0822(2) 0.3932(2) 0.0680(9) Uani 1 1 d .
H14A H 0.6655 0.0612 0.3373 0.099(13) Uiso 1 1 calc R
H14B H 0.5933 0.0786 0.4281 0.105(15) Uiso 1 1 calc R
H14C H 0.7780 0.0466 0.4174 0.106(14) Uiso 1 1 calc R
C15 C 1.0464(4) 0.1461(2) 0.3368(2) 0.0702(9) Uani 1 1 d .
H15A H 1.0342 0.0887 0.3614 0.15(2) Uiso 1 1 calc R
H15B H 1.1508 0.1712 0.3544 0.110(16) Uiso 1 1 calc R
H15C H 1.0442 0.1414 0.2761 0.143(17) Uiso 1 1 calc R

loop_
_atom_site_aniso_label
_atom_site_aniso_U_11
_atom_site_aniso_U_22
_atom_site_aniso_U_33
_atom_site_aniso_U_23
_atom_site_aniso_U_13
_atom_site_aniso_U_12
Hf1 0.03078(8) 0.02788(8) 0.02613(8) 0.000 -0.00089(4) 0.000
N1 0.0546(12) 0.0323(10) 0.0434(11) 0.0024(8) 0.0122(9) -0.0048(9)
C1 0.0517(15) 0.0535(16) 0.0509(15) 0.0073(13) -0.0044(12) 0.0165(12)
C2 0.0430(18) 0.0450(19) 0.0377(18) 0.000 0.0064(14) 0.000
C3 0.051(2) 0.071(3) 0.070(3) 0.000 0.024(2) 0.000
C4 0.0716(19) 0.0387(13) 0.0463(15) 0.0046(11) 0.0068(12) -0.0174(12)
C5 0.085(2) 0.0482(16) 0.0567(18) 0.0124(14) 0.0079(16) -0.0035(15)
C10 0.0316(16) 0.060(2) 0.0365(18) 0.000 -0.0076(13) 0.000
C11 0.0491(13) 0.0410(12) 0.0322(11) -0.0041(9) -0.0094(10) -0.0074(10)
C12 0.0451(12) 0.0475(13) 0.0288(10) -0.0050(9) -0.0018(9) 0.0057(11)
C13 0.035(2) 0.128(5) 0.070(3) 0.000 -0.007(2) 0.000
C14 0.104(3) 0.0495(17) 0.0503(17) -0.0048(13) -0.0176(18) -0.0277(18)
C15 0.073(2) 0.088(3) 0.0500(17) -0.0193(17) 0.0062(15) 0.0309(18)

loop_
_atom_type_symbol
_atom_type_description
_atom_type_scat_dispersion_real
_atom_type_scat_dispersion_imag
_atom_type_scat_source
C C 0.0033 0.0016 'International Tables Vol C Tables 4.2.6.8 and 6.1.1.4'
H H 0.0000 0.0000 'International Tables Vol C Tables 4.2.6.8 and 6.1.1.4'
N N 0.0061 0.0033 'International Tables Vol C Tables 4.2.6.8 and 6.1.1.4'
Hf Hf -0.5830 6.1852 'International Tables Vol C Tables 4.2.6.8 and 6.1.1.4'

loop_
_geom_angle_atom_site_label_1
_geom_angle_atom_site_label_2
_geom_angle_atom_site_label_3
_geom_angle
_geom_angle_site_symmetry_1
_geom_angle_site_symmetry_3
N1 Hf1 N1 58.77(10) 7_565 .
N1 Hf1 C1 130.40(9) 7_565 .
N1 Hf1 C1 86.78(9) . .
N1 Hf1 C1 86.78(9) 7_565 7_565
N1 Hf1 C1 130.40(9) . 7_565
C1 Hf1 C1 91.72(16) . 7_565
N1 Hf1 C10 89.21(9) 7_565 .
N1 Hf1 C10 89.21(9) . .
C1 Hf1 C10 127.83(8) . .
C1 Hf1 C10 127.82(8) 7_565 .
N1 Hf1 C11 117.84(8) 7_565 .
N1 Hf1 C11 90.99(8) . .
C1 Hf1 C11 95.17(10) . .
C1 Hf1 C11 138.39(9) 7_565 .
C10 Hf1 C11 32.88(7) . .
N1 Hf1 C11 90.99(8) 7_565 7_565
N1 Hf1 C11 117.84(8) . 7_565
C1 Hf1 C11 138.40(9) . 7_565
C1 Hf1 C11 95.17(10) 7_565 7_565
C10 Hf1 C11 32.88(7) . 7_565
C11 Hf1 C11 54.54(11) . 7_565
N1 Hf1 C12 142.36(8) 7_565 .
N1 Hf1 C12 121.01(8) . .
C1 Hf1 C12 84.65(9) . .
C1 Hf1 C12 108.14(9) 7_565 .
C10 Hf1 C12 54.09(9) . .
C11 Hf1 C12 32.56(8) . .
C11 Hf1 C12 54.24(7) 7_565 .
N1 Hf1 C12 121.01(8) 7_565 7_565
N1 Hf1 C12 142.36(8) . 7_565
C1 Hf1 C12 108.14(9) . 7_565
C1 Hf1 C12 84.65(9) 7_565 7_565
C10 Hf1 C12 54.09(9) . 7_565
C11 Hf1 C12 54.24(7) . 7_565
C11 Hf1 C12 32.56(8) 7_565 7_565
C12 Hf1 C12 32.75(11) . 7_565
C2 N1 C4 123.3(2) . .
C2 N1 Hf1 94.78(16) . .
C4 N1 Hf1 141.77(17) . .
Hf1 C1 H1A 109.5 . .
Hf1 C1 H1B 109.5 . .
H1A C1 H1B 109.5 . .
Hf1 C1 H1C 109.5 . .
H1A C1 H1C 109.5 . .
H1B C1 H1C 109.5 . .
N1 C2 N1 111.4(3) . 7_565
N1 C2 C3 124.26(15) . .
N1 C2 C3 124.26(15) 7_565 .
C2 C3 H3A 109.5 . .
C2 C3 H3B 109.5 . .
H3A C3 H3B 109.5 . .
C2 C3 H3C 109.5 . .
H3A C3 H3C 109.5 . .
H3B C3 H3C 109.5 . .
N1 C4 C5 113.7(2) . .
N1 C4 H4A 108.8 . .
C5 C4 H4A 108.8 . .
N1 C4 H4B 108.8 . .
C5 C4 H4B 108.8 . .
H4A C4 H4B 107.7 . .
C4 C5 H5A 109.5 . .
C4 C5 H5B 109.5 . .
H5A C5 H5B 109.5 . .
C4 C5 H5C 109.5 . .
H5A C5 H5C 109.5 . .
H5B C5 H5C 109.5 . .
C11 C10 C11 108.4(3) . 7_565
C11 C10 C13 125.72(14) . .
C11 C10 C13 125.72(14) 7_565 .
C11 C10 Hf1 73.99(15) . .
C11 C10 Hf1 73.99(15) 7_565 .
C13 C10 Hf1 121.2(3) . .
C12 C11 C10 107.8(2) . .
C12 C11 C14 125.9(3) . .
C10 C11 C14 126.2(3) . .
C12 C11 Hf1 74.56(12) . .
C10 C11 Hf1 73.13(16) . .
C14 C11 Hf1 120.33(17) . .
C11 C12 C12 107.98(14) . 7_565
C11 C12 C15 125.8(3) . .
C12 C12 C15 125.91(19) 7_565 .
C11 C12 Hf1 72.87(13) . .
C12 C12 Hf1 73.63(6) 7_565 .
C15 C12 Hf1 124.54(18) . .
C10 C13 H13A 109.5 . .
C10 C13 H13B 109.5 . .
H13A C13 H13B 109.5 . .
C10 C13 H13C 109.5 . .
H13A C13 H13C 109.5 . .
H13B C13 H13C 109.5 . .
C11 C14 H14A 109.5 . .
C11 C14 H14B 109.5 . .
H14A C14 H14B 109.5 . .
C11 C14 H14C 109.5 . .
H14A C14 H14C 109.5 . .
H14B C14 H14C 109.5 . .
C12 C15 H15A 109.5 . .
C12 C15 H15B 109.5 . .
H15A C15 H15B 109.5 . .
C12 C15 H15C 109.5 . .
H15A C15 H15C 109.5 . .
H15B C15 H15C 109.5 . .

loop_
_geom_bond_atom_site_label_1
_geom_bond_atom_site_label_2
_geom_bond_distance
_geom_bond_site_symmetry_2
Hf1 N1 2.2283(19) 7_565
Hf1 N1 2.2283(19) .
Hf1 C1 2.249(2) .
Hf1 C1 2.249(2) 7_565
Hf1 C10 2.492(3) .
Hf1 C11 2.503(2) .
Hf1 C11 2.504(2) 7_565
Hf1 C12 2.525(2) .
Hf1 C12 2.525(2) 7_565
N1 C2 1.323(3) .
N1 C4 1.456(3) .
C1 H1A 0.9700 .
C1 H1B 0.9700 .
C1 H1C 0.9700 .
C2 N1 1.323(3) 7_565
C2 C3 1.507(5) .
C3 H3A 0.9700 .
C3 H3B 0.9700 .
C3 H3C 0.9700 .
C4 C5 1.501(4) .
C4 H4A 0.9800 .
C4 H4B 0.9800 .
C5 H5A 0.9700 .
C5 H5B 0.9700 .
C5 H5C 0.9700 .
C10 C11 1.414(3) .
C10 C11 1.414(3) 7_565
C10 C13 1.501(5) .
C11 C12 1.410(3) .
C11 C14 1.502(4) .
C12 C12 1.424(5) 7_565
C12 C15 1.504(3) .
C13 H13A 0.9700 .
C13 H13B 0.9700 .
C13 H13C 0.9700 .
C14 H14A 0.9700 .
C14 H14B 0.9700 .
C14 H14C 0.9700 .
C15 H15A 0.9700 .
C15 H15B 0.9700 .
C15 H15C 0.9700 .

loop_
_geom_torsion_atom_site_label_1
_geom_torsion_atom_site_label_2
_geom_torsion_atom_site_label_3
_geom_torsion_atom_site_label_4
_geom_torsion
_geom_torsion_site_symmetry_1
_geom_torsion_site_symmetry_4
N1 Hf1 N1 C2 2.9(2) 7_565 .
C1 Hf1 N1 C2 145.4(2) . .
C1 Hf1 N1 C2 55.8(2) 7_565 .
C10 Hf1 N1 C2 -86.7(2) . .
C11 Hf1 N1 C2 -119.5(2) . .
C11 Hf1 N1 C2 -69.8(2) 7_565 .
C12 Hf1 N1 C2 -132.85(19) . .
C12 Hf1 N1 C2 -98.7(2) 7_565 .
N1 Hf1 N1 C4 178.1(3) 7_565 .
C1 Hf1 N1 C4 -39.5(3) . .
C1 Hf1 N1 C4 -129.0(3) 7_565 .
C10 Hf1 N1 C4 88.5(3) . .
C11 Hf1 N1 C4 55.7(3) . .
C11 Hf1 N1 C4 105.4(3) 7_565 .
C12 Hf1 N1 C4 42.3(3) . .
C12 Hf1 N1 C4 76.5(3) 7_565 .
C4 N1 C2 N1 179.11(19) . 7_565
Hf1 N1 C2 N1 -4.4(3) . 7_565
C4 N1 C2 C3 -2.9(5) . .
Hf1 N1 C2 C3 173.6(4) . .
C2 N1 C4 C5 -84.1(4) . .
Hf1 N1 C4 C5 101.7(3) . .
N1 Hf1 C10 C11 -151.83(15) 7_565 .
N1 Hf1 C10 C11 -93.05(16) . .
C1 Hf1 C10 C11 -7.7(2) . .
C1 Hf1 C10 C11 122.87(15) 7_565 .
C11 Hf1 C10 C11 115.1(3) 7_565 .
C12 Hf1 C10 C11 37.20(15) . .
C12 Hf1 C10 C11 77.93(18) 7_565 .
N1 Hf1 C10 C11 93.04(16) 7_565 7_565
N1 Hf1 C10 C11 151.82(15) . 7_565
C1 Hf1 C10 C11 -122.87(15) . 7_565
C1 Hf1 C10 C11 7.7(2) 7_565 7_565
C11 Hf1 C10 C11 -115.1(3) . 7_565
C12 Hf1 C10 C11 -77.93(18) . 7_565
C12 Hf1 C10 C11 -37.20(15) 7_565 7_565
N1 Hf1 C10 C13 -29.39(5) 7_565 .
N1 Hf1 C10 C13 29.39(5) . .
C1 Hf1 C10 C13 114.70(11) . .
C1 Hf1 C10 C13 -114.70(11) 7_565 .
C11 Hf1 C10 C13 122.44(15) . .
C11 Hf1 C10 C13 -122.43(15) 7_565 .
C12 Hf1 C10 C13 159.63(7) . .
C12 Hf1 C10 C13 -159.63(7) 7_565 .
C11 C10 C11 C12 -0.5(4) 7_565 .
C13 C10 C11 C12 175.7(3) . .
Hf1 C10 C11 C12 -67.08(16) . .
C11 C10 C11 C14 -177.86(18) 7_565 .
C13 C10 C11 C14 -1.7(5) . .
Hf1 C10 C11 C14 115.6(3) . .
C11 C10 C11 Hf1 66.5(2) 7_565 .
C13 C10 C11 Hf1 -117.3(4) . .
N1 Hf1 C11 C12 146.80(14) 7_565 .
N1 Hf1 C11 C12 -158.46(14) . .
C1 Hf1 C11 C12 -71.60(16) . .
C1 Hf1 C11 C12 26.9(2) 7_565 .
C10 Hf1 C11 C12 114.5(2) . .
C11 Hf1 C11 C12 77.41(14) 7_565 .
C12 Hf1 C11 C12 37.07(15) 7_565 .
N1 Hf1 C11 C10 32.27(18) 7_565 .
N1 Hf1 C11 C10 87.01(16) . .
C1 Hf1 C11 C10 173.87(17) . .
C1 Hf1 C11 C10 -87.7(2) 7_565 .
C11 Hf1 C11 C10 -37.12(17) 7_565 .
C12 Hf1 C11 C10 -114.5(2) . .
C12 Hf1 C11 C10 -77.46(17) 7_565 .
N1 Hf1 C11 C14 -90.3(2) 7_565 .
N1 Hf1 C11 C14 -35.5(2) . .
C1 Hf1 C11 C14 51.3(3) . .
C1 Hf1 C11 C14 149.8(2) 7_565 .
C10 Hf1 C11 C14 -122.5(3) . .
C11 Hf1 C11 C14 -159.6(2) 7_565 .
C12 Hf1 C11 C14 122.9(3) . .
C12 Hf1 C11 C14 160.0(3) 7_565 .
C10 C11 C12 C12 0.3(2) . 7_565
C14 C11 C12 C12 177.7(2) . 7_565
Hf1 C11 C12 C12 -65.79(6) . 7_565
C10 C11 C12 C15 -173.3(3) . .
C14 C11 C12 C15 4.1(4) . .
Hf1 C11 C12 C15 120.6(2) . .
C10 C11 C12 Hf1 66.11(19) . .
C14 C11 C12 Hf1 -116.5(2) . .
N1 Hf1 C12 C11 -52.4(2) 7_565 .
N1 Hf1 C12 C11 25.36(17) . .
C1 Hf1 C12 C11 108.35(16) . .
C1 Hf1 C12 C11 -161.59(15) 7_565 .
C10 Hf1 C12 C11 -37.57(13) . .
C11 Hf1 C12 C11 -78.44(19) 7_565 .
C12 Hf1 C12 C11 -115.29(13) 7_565 .
N1 Hf1 C12 C12 62.84(11) 7_565 7_565
N1 Hf1 C12 C12 140.65(8) . 7_565
C1 Hf1 C12 C12 -136.36(8) . 7_565
C1 Hf1 C12 C12 -46.30(8) 7_565 7_565
C10 Hf1 C12 C12 77.72(6) . 7_565
C11 Hf1 C12 C12 115.29(13) . 7_565
C11 Hf1 C12 C12 36.85(9) 7_565 7_565
N1 Hf1 C12 C15 -174.5(2) 7_565 .
N1 Hf1 C12 C15 -96.7(3) . .
C1 Hf1 C12 C15 -13.7(3) . .
C1 Hf1 C12 C15 76.4(3) 7_565 .
C10 Hf1 C12 C15 -159.6(3) . .
C11 Hf1 C12 C15 -122.0(3) . .
C11 Hf1 C12 C15 159.5(3) 7_565 .
C12 Hf1 C12 C15 122.7(2) 7_565 .
